data_4337873
loop_
_publ_author_name
'Yamashina, Yukari'
'Kataoka, Yasutaka'
'Ura, Yasuyuki'

_publ_section_title
;
 Tiara-like Octanuclear Palladium(II) and Platinum(II) Thiolates and Their
 Inclusion Complexes with Dihalo- or Iodoalkanes.
;
_journal_issue 7
_journal_name_full 'Inorganic chemistry'
_journal_page_first 3558
_journal_paper_doi 10.1021/ic403050c
_journal_volume 53
_journal_year 2014
_chemical_formula_moiety 'C48 H80 O32 Pd8 S16, C H3 I'
_chemical_formula_sum 'C49 H83 I O32 Pd8 S16'
_chemical_formula_weight 2675.21
_chemical_name_systematic
;
 ?
;
_space_group_crystal_system orthorhombic
_space_group_IT_number 43
_space_group_name_Hall 'F 2 -2d'
_space_group_name_H-M_alt 'F d d 2'
_symmetry_space_group_name_Hall 'F 2 -2d'
_symmetry_space_group_name_H-M 'F d d 2'
_atom_sites_solution_hydrogens geom
_atom_sites_solution_primary direct
_atom_sites_solution_secondary difmap
_audit_creation_method SHELXL-2013
_cell_angle_alpha 90
_cell_angle_beta 90
_cell_angle_gamma 90
_cell_formula_units_Z 16
_cell_length_a 44.3537(16)
_cell_length_b 57.846(2)
_cell_length_c 13.4113(5)
_cell_measurement_reflns_used 93038
_cell_measurement_temperature 153(2)
_cell_measurement_theta_max 27.499
_cell_measurement_theta_min 2.703
_cell_volume 34409(2)
_computing_cell_refinement 'CrystalClear (Rigaku Inc., 2008)'
_computing_data_collection 'CrystalClear (Rigaku Inc., 2008)'
_computing_data_reduction 'CrystalClear (Rigaku Inc., 2008)'
_computing_molecular_graphics 'ChemBio3D Ultra 11.0.1'
_computing_publication_material 'ChemBio3D Ultra 11.0.1'
_computing_structure_refinement 'SHELXL-2013 (Sheldrick, 2013)'
_computing_structure_solution 'SHELXS-2013 (Sheldrick, 2013)'
_diffrn_ambient_temperature 153(2)
_diffrn_measured_fraction_theta_full 0.994
_diffrn_measured_fraction_theta_max 0.990
_diffrn_measurement_device_type 'Rigaku Saturn724+ (4x4 bin mode)'
_diffrn_measurement_method 'phi and omega scans'
_diffrn_radiation_type MoK\a
_diffrn_radiation_wavelength 0.71075
_diffrn_reflns_av_R_equivalents 0.0571
_diffrn_reflns_av_unetI/netI 0.0433
_diffrn_reflns_Laue_measured_fraction_full 0.994
_diffrn_reflns_Laue_measured_fraction_max 0.990
_diffrn_reflns_limit_h_max 56
_diffrn_reflns_limit_h_min -56
_diffrn_reflns_limit_k_max 74
_diffrn_reflns_limit_k_min -75
_diffrn_reflns_limit_l_max 17
_diffrn_reflns_limit_l_min -17
_diffrn_reflns_number 93038
_diffrn_reflns_point_group_measured_fraction_full 0.996
_diffrn_reflns_point_group_measured_fraction_max 0.992
_diffrn_reflns_theta_full 25.242
_diffrn_reflns_theta_max 27.499
_diffrn_reflns_theta_min 2.703
_diffrn_source 'Rotating Anode'
_exptl_absorpt_coefficient_mu 2.454
_exptl_absorpt_correction_T_max 0.887
_exptl_absorpt_correction_T_min 0.791
_exptl_absorpt_correction_type multi-scan
_exptl_absorpt_process_details 'REQAB (Rigaku, 1998)'
_exptl_crystal_colour yellow
_exptl_crystal_density_diffrn 2.066
_exptl_crystal_density_method 'not measured'
_exptl_crystal_F_000 20960
_exptl_crystal_size_max 0.100
_exptl_crystal_size_mid 0.080
_exptl_crystal_size_min 0.050
_refine_diff_density_max 1.415
_refine_diff_density_min -3.735
_refine_diff_density_rms 0.175
_refine_ls_abs_structure_details
;
 Refined as a perfect inversion twin.
;
_refine_ls_extinction_method none
_refine_ls_goodness_of_fit_ref 1.063
_refine_ls_hydrogen_treatment constr
_refine_ls_matrix_type full
_refine_ls_number_parameters 942
_refine_ls_number_reflns 19484
_refine_ls_number_restraints 858
_refine_ls_restrained_S_all 1.045
_refine_ls_R_factor_all 0.0969
_refine_ls_R_factor_gt 0.0772
_refine_ls_shift/su_max 0.021
_refine_ls_shift/su_mean 0.003
_refine_ls_structure_factor_coef Fsqd
_refine_ls_weighting_details 'w=1/[\s^2^(Fo^2^)+(0.1460P)^2^+146.7617P] where P=(Fo^2^+2Fc^2^)/3'
_refine_ls_weighting_scheme calc
_refine_ls_wR_factor_gt 0.2177
_refine_ls_wR_factor_ref 0.2452
_reflns_Friedel_coverage 0.922
_reflns_Friedel_fraction_full 0.998
_reflns_Friedel_fraction_max 0.995
_reflns_number_gt 14293
_reflns_number_total 19484
_reflns_threshold_expression 'I > 2\s(I)'
_cod_data_source_file ic403050c_si_002.cif
_cod_data_source_block complex1-CH3I
_cod_depositor_comments
;
The following automatic conversions were performed:

'_exptl_absorpt_correction_type' value 'Multi-scan' changed to
'multi-scan' according to
/usr/data/users/saulius/automatic-downloads/rss-feeds/ACS/lib/dictionaries/cif_core.dic
dictionary named 'cif_core.dic' version 2.4.2 from 2011-04-26.

Automatic conversion script
Id: cif_fix_values 2281 2013-09-26 08:29:07Z andrius 

 Adding full bibliography for 4337867--4337876.cif.
;
_cod_database_code 4337873
_shelx_space_group_comment
;
The symmetry employed for this shelxl refinement is uniquely defined
by the following loop, which should always be used as a source of
symmetry information in preference to the above space-group names.
They are only intended as comments.
;
_shelx_estimated_absorpt_t_min 0.791
_shelx_estimated_absorpt_t_max 0.887
_shelxl_version_number 2013-4

loop_
_space_group_symop_operation_xyz
'x, y, z'
'-x, -y, z'
'-x+1/4, y+1/4, z+1/4'
'x+1/4, -y+1/4, z+1/4'
'x, y+1/2, z+1/2'
'-x, -y+1/2, z+1/2'
'-x+1/4, y+3/4, z+3/4'
'x+1/4, -y+3/4, z+3/4'
'x+1/2, y, z+1/2'
'-x+1/2, -y, z+1/2'
'-x+3/4, y+1/4, z+3/4'
'x+3/4, -y+1/4, z+3/4'
'x+1/2, y+1/2, z'
'-x+1/2, -y+1/2, z'
'-x+3/4, y+3/4, z+1/4'
'x+3/4, -y+3/4, z+1/4'

loop_
_atom_site_label
_atom_site_type_symbol
_atom_site_fract_x
_atom_site_fract_y
_atom_site_fract_z
_atom_site_U_iso_or_equiv
_atom_site_adp_type
_atom_site_occupancy
_atom_site_site_symmetry_order
_atom_site_calc_flag
_atom_site_refinement_flags_posn
_atom_site_refinement_flags_adp
_atom_site_refinement_flags_occupancy
_atom_site_disorder_assembly
_atom_site_disorder_group
Pd1 Pd 0.37270(2) -0.01792(2) 0.62905(3) 0.05863(10) Uani 1 1 d . . . . .
Pd2 Pd 0.37547(2) 0.03172(2) 0.73912(3) 0.05989(10) Uani 1 1 d . . . . .
Pd3 Pd 0.37755(2) 0.08564(2) 0.66458(3) 0.06968(12) Uani 1 1 d . . . . .
Pd4 Pd 0.37959(2) 0.11505(2) 0.45612(3) 0.07163(12) Uani 1 1 d . . . . .
Pd5 Pd 0.38047(2) 0.10039(2) 0.22376(3) 0.06875(12) Uani 1 1 d . . . . .
Pd6 Pd 0.37773(2) 0.05062(2) 0.11543(3) 0.06082(11) Uani 1 1 d . . . . .
Pd7 Pd 0.37238(2) -0.00276(2) 0.19180(3) 0.06023(10) Uani 1 1 d . . . . .
Pd8 Pd 0.37100(2) -0.03268(2) 0.40078(3) 0.06023(10) Uani 1 1 d . . . . .
S1 S 0.40731(3) -0.00003(2) 0.73296(11) 0.0698(4) Uani 1 1 d . . . . .
S2 S 0.33796(3) 0.00376(2) 0.72213(10) 0.0639(3) Uani 1 1 d . . . . .
S3 S 0.41256(3) 0.06008(2) 0.73339(10) 0.0710(4) Uani 1 1 d . . . . .
S4 S 0.34397(3) 0.06352(2) 0.75602(10) 0.0707(4) Uani 1 1 d . . . . .
S5 S 0.41160(4) 0.11121(2) 0.59224(11) 0.0783(4) Uani 1 1 d . . . . .
S6 S 0.34265(4) 0.10801(3) 0.57670(12) 0.0891(5) Uani 1 1 d . . . . .
S7 S 0.41665(3) 0.11601(2) 0.33236(10) 0.0744(4) Uani 1 1 d . . . . .
S8 S 0.34785(4) 0.12224(2) 0.32089(12) 0.0808(5) Uani 1 1 d . . . . .
S9 S 0.41353(3) 0.08012(2) 0.12198(11) 0.0753(4) Uani 1 1 d . . . . .
S10 S 0.34393(3) 0.08118(2) 0.12950(12) 0.0741(4) Uani 1 1 d . . . . .
S11 S 0.41029(3) 0.01928(2) 0.11836(10) 0.0652(3) Uani 1 1 d . . . . .
S12 S 0.34130(3) 0.02182(2) 0.10029(10) 0.0654(4) Uani 1 1 d . . . . .
S13 S 0.40290(3) -0.03037(2) 0.26452(10) 0.0648(4) Uani 1 1 d . . . . .
S14 S 0.33522(3) -0.02222(2) 0.28207(11) 0.0676(4) Uani 1 1 d . . . . .
S15 S 0.40770(3) -0.03544(2) 0.52417(10) 0.0630(3) Uani 1 1 d . . . . .
S16 S 0.33819(3) -0.03844(2) 0.53311(9) 0.0622(3) Uani 1 1 d . . . . .
C1 C 0.44106(7) 0.00586(7) 0.6604(3) 0.124(3) Uani 1 1 d D . . . .
H1A H 0.4447 -0.0072 0.6143 0.149 Uiso 0.6 1 calc R U P A 1
H1B H 0.4377 0.0199 0.6196 0.149 Uiso 0.6 1 calc R U P A 1
H1C H 0.4535 -0.0083 0.6568 0.149 Uiso 0.4 1 calc R U P B 2
H1D H 0.4352 0.0102 0.5916 0.149 Uiso 0.4 1 calc R U P B 2
C2 C 0.46896(6) 0.00943(13) 0.7243(2) 0.174(6) Uiso 0.7 1 d D . P C 1
C3 C 0.49432(8) 0.0162(2) 0.8717(4) 0.151(5) Uiso 0.7 1 d D . P C 1
H73 H 0.4938 0.0045 0.9245 0.226 Uiso 0.7 1 calc R U P C 1
H74 H 0.4978 0.0314 0.9012 0.226 Uiso 0.7 1 calc R U P C 1
H75 H 0.5106 0.0126 0.8249 0.226 Uiso 0.7 1 calc R U P C 1
C4 C 0.45961(10) 0.02531(6) 0.70601(19) 0.110(7) Uiso 0.3 1 d D . P C 2
C5 C 0.33552(9) -0.01149(5) 0.8377(4) 0.0657(15) Uani 1 1 d D . . . .
H5A H 0.3560 -0.0143 0.8646 0.079 Uiso 1 1 calc R U . . .
H5B H 0.3241 -0.0022 0.8869 0.079 Uiso 1 1 calc R U . . .
C6 C 0.31959(5) -0.03432(4) 0.8195(3) 0.0748(17) Uani 1 1 d D . . . .
C7 C 0.32178(13) -0.07386(6) 0.8284(10) 0.089(3) Uiso 0.5 1 d D . P D 2
H7A H 0.3357 -0.0867 0.8400 0.133 Uiso 0.5 1 calc R U P D 2
H7B H 0.3128 -0.0754 0.7620 0.133 Uiso 0.5 1 calc R U P D 2
H7C H 0.3058 -0.0741 0.8789 0.133 Uiso 0.5 1 calc R U P D 2
C8 C 0.3330(2) -0.07530(6) 0.7979(5) 0.080(3) Uiso 0.5 1 d D . P D 1
H8A H 0.3496 -0.0853 0.8189 0.120 Uiso 0.5 1 calc R U P D 1
H8B H 0.3319 -0.0751 0.7250 0.120 Uiso 0.5 1 calc R U P D 1
H8C H 0.3140 -0.0812 0.8252 0.120 Uiso 0.5 1 calc R U P D 1
C9 C 0.41715(12) 0.07025(5) 0.8603(4) 0.093(2) Uani 1 1 d D . . . .
H9A H 0.3973 0.0705 0.8942 0.111 Uiso 1 1 calc R U . . .
H9B H 0.4305 0.0596 0.8973 0.111 Uiso 1 1 calc R U . . .
C10 C 0.43053(5) 0.09426(4) 0.8609(4) 0.089(2) Uani 1 1 d D . . . .
C11 C 0.42016(15) 0.13316(5) 0.8788(7) 0.060(2) Uiso 0.5 1 d D . P E 1
H11A H 0.4037 0.1438 0.8947 0.091 Uiso 0.5 1 calc R U P E 1
H11B H 0.4282 0.1368 0.8126 0.091 Uiso 0.5 1 calc R U P E 1
H11C H 0.4362 0.1348 0.9286 0.091 Uiso 0.5 1 calc R U P E 1
C12 C 0.4052(3) 0.13504(5) 0.8543(13) 0.119(5) Uiso 0.5 1 d D . P F 2
H12A H 0.3851 0.1393 0.8788 0.178 Uiso 0.5 1 calc R U P F 2
H12B H 0.4076 0.1404 0.7855 0.178 Uiso 0.5 1 calc R U P F 2
H12C H 0.4206 0.1422 0.8966 0.178 Uiso 0.5 1 calc R U P F 2
C13 C 0.30993(14) 0.06029(8) 0.6878(2) 0.095(2) Uani 1 1 d D . . . .
H13A H 0.2965 0.0501 0.7273 0.114 Uiso 1 1 calc R U . . .
H13B H 0.3002 0.0757 0.6848 0.114 Uiso 1 1 calc R U . . .
C14 C 0.31067(5) 0.05083(6) 0.58261(19) 0.132(3) Uani 1 1 d D . . . .
C15 C 0.2815(2) 0.04726(11) 0.4310(2) 0.156(3) Uani 1 1 d D . . G 2
H15A H 0.2611 0.0509 0.4074 0.235 Uiso 1 1 calc R U . G 2
H15B H 0.2849 0.0306 0.4253 0.235 Uiso 1 1 calc R U . G 2
H15C H 0.2963 0.0556 0.3905 0.235 Uiso 1 1 calc R U . G 2
C17 C 0.44472(9) 0.09474(7) 0.5591(3) 0.096(2) Uani 1 1 d D . . . .
H17A H 0.4550 0.0895 0.6206 0.115 Uiso 1 1 calc R U . . .
H17B H 0.4386 0.0809 0.5208 0.115 Uiso 1 1 calc R U . . .
C18 C 0.46638(7) 0.10906(4) 0.4972(3) 0.0839(18) Uani 1 1 d D . . . .
C19 C 0.50819(8) 0.10531(8) 0.3866(3) 0.095(2) Uani 1 1 d D . . . .
H19A H 0.5200 0.0931 0.3548 0.142 Uiso 1 1 calc R U . . .
H19B H 0.5214 0.1147 0.4289 0.142 Uiso 1 1 calc R U . . .
H19C H 0.4990 0.1151 0.3351 0.142 Uiso 1 1 calc R U . . .
C20 C 0.33948(6) 0.13401(11) 0.6448(3) 0.097(2) Uani 1 1 d D . . . .
H20A H 0.3589 0.1372 0.6785 0.116 Uiso 0.5 1 calc R U P H 1
H20B H 0.3356 0.1469 0.5978 0.116 Uiso 0.5 1 calc R U P H 1
H20C H 0.3545 0.1345 0.6995 0.116 Uiso 0.5 1 calc R U P I 2
H20D H 0.3427 0.1475 0.6009 0.116 Uiso 0.5 1 calc R U P I 2
C21 C 0.30765(6) 0.13390(5) 0.6861(3) 0.098(4) Uiso 0.5 1 d D . P J 2
C22 C 0.27353(8) 0.1567(2) 0.7710(6) 0.105(4) Uiso 0.5 1 d D . P J 2
H22A H 0.2722 0.1710 0.8094 0.158 Uiso 0.5 1 calc R U P J 2
H22B H 0.2690 0.1435 0.8145 0.158 Uiso 0.5 1 calc R U P J 2
H22C H 0.2589 0.1571 0.7161 0.158 Uiso 0.5 1 calc R U P J 2
C23 C 0.31453(8) 0.13353(5) 0.7225(2) 0.067(2) Uiso 0.5 1 d D . P J 1
C24 C 0.28499(8) 0.15785(18) 0.8282(5) 0.097(4) Uiso 0.5 1 d D . P J 1
H24A H 0.2874 0.1718 0.8692 0.145 Uiso 0.5 1 calc R U P J 1
H24B H 0.2791 0.1448 0.8709 0.145 Uiso 0.5 1 calc R U P J 1
H24C H 0.2693 0.1605 0.7781 0.145 Uiso 0.5 1 calc R U P J 1
C25 C 0.41969(10) 0.14579(8) 0.2941(2) 0.0781(17) Uani 1 1 d D . . . .
H25A H 0.3992 0.1525 0.2884 0.094 Uiso 1 1 calc R U . . .
H25B H 0.4308 0.1546 0.3456 0.094 Uiso 1 1 calc R U . . .
C26 C 0.43584(6) 0.14808(8) 0.19504(18) 0.089(2) Uani 1 1 d D . . . .
C27 C 0.47569(18) 0.1441(2) 0.1002(2) 0.088(3) Uiso 0.5 1 d D . P K 1
H27A H 0.4973 0.1407 0.0984 0.132 Uiso 0.5 1 calc R U P K 1
H27B H 0.4721 0.1595 0.0730 0.132 Uiso 0.5 1 calc R U P K 1
H27C H 0.4648 0.1326 0.0602 0.132 Uiso 0.5 1 calc R U P K 1
C28 C 0.48750(10) 0.14721(17) 0.1256(3) 0.081(3) Uiso 0.5 1 d D . P K 2
H28A H 0.5074 0.1424 0.1496 0.121 Uiso 0.5 1 calc R U P K 2
H28B H 0.4880 0.1637 0.1091 0.121 Uiso 0.5 1 calc R U P K 2
H28C H 0.4822 0.1383 0.0660 0.121 Uiso 0.5 1 calc R U P K 2
C29 C 0.31377(8) 0.10616(9) 0.3317(3) 0.100(2) Uani 1 1 d D . . . .
H29A H 0.3047 0.1047 0.2646 0.120 Uiso 1 1 calc R U . . .
H29B H 0.3187 0.0904 0.3551 0.120 Uiso 1 1 calc R U . . .
C30 C 0.29048(7) 0.11648(4) 0.4016(3) 0.093(2) Uani 1 1 d D . . . .
C31 C 0.24717(9) 0.10985(12) 0.5013(4) 0.180(5) Uani 1 1 d D . . . .
H31A H 0.2343 0.0971 0.5234 0.270 Uiso 1 1 calc R U . . .
H31B H 0.2350 0.1212 0.4647 0.270 Uiso 1 1 calc R U . . .
H31C H 0.2563 0.1173 0.5595 0.270 Uiso 1 1 calc R U . . .
C32 C 0.44521(9) 0.07025(7) 0.1999(4) 0.095(2) Uani 1 1 d D . . . .
H32A H 0.4569 0.0838 0.2229 0.114 Uiso 1 1 calc R U . . .
H32B H 0.4372 0.0622 0.2595 0.114 Uiso 1 1 calc R U . . .
C33 C 0.46586(10) 0.05401(7) 0.1428(4) 0.105(3) Uani 1 1 d D . . . .
C34 C 0.49444(14) 0.02077(8) 0.1543(5) 0.088(3) Uiso 0.5 1 d D . P . .
H34A H 0.5031 0.0103 0.2040 0.131 Uiso 0.5 1 calc R U P . .
H34B H 0.5106 0.0273 0.1130 0.131 Uiso 0.5 1 calc R U P . .
H34C H 0.4803 0.0122 0.1120 0.131 Uiso 0.5 1 calc R U P . .
C35 C 0.49488(10) 0.04166(11) 0.0188(7) 0.150(7) Uiso 0.5 1 d D . P . .
H35A H 0.4958 0.0425 -0.0541 0.224 Uiso 0.5 1 calc R U P . .
H35B H 0.4932 0.0255 0.0395 0.224 Uiso 0.5 1 calc R U P . .
H35C H 0.5132 0.0484 0.0473 0.224 Uiso 0.5 1 calc R U P . .
C36 C 0.34378(10) 0.09426(4) 0.0021(4) 0.0811(19) Uani 1 1 d D . . . .
H36A H 0.3647 0.0937 -0.0233 0.097 Uiso 1 1 calc R U . L 2
H36B H 0.3316 0.0841 -0.0414 0.097 Uiso 1 1 calc R U . L 2
C37 C 0.33230(6) 0.11882(5) -0.0122(8) 0.095(4) Uiso 0.5 1 d D . P M 2
C38 C 0.34152(16) 0.15775(6) 0.0156(8) 0.091(4) Uiso 0.5 1 d D . P M 2
H38A H 0.3580 0.1689 0.0221 0.136 Uiso 0.5 1 calc R U P M 2
H38B H 0.3297 0.1575 0.0774 0.136 Uiso 0.5 1 calc R U P M 2
H38C H 0.3285 0.1623 -0.0400 0.136 Uiso 0.5 1 calc R U P M 2
C39 C 0.33288(6) 0.11828(5) 0.0295(5) 0.059(2) Uiso 0.5 1 d D . P M 1
C40 C 0.3509(2) 0.15748(5) 0.0503(7) 0.067(2) Uiso 0.5 1 d D . P M 1
H40A H 0.3703 0.1657 0.0490 0.101 Uiso 0.5 1 calc R U P M 1
H40B H 0.3415 0.1595 0.1158 0.101 Uiso 0.5 1 calc R U P M 1
H40C H 0.3377 0.1637 -0.0014 0.101 Uiso 0.5 1 calc R U P M 1
C41 C 0.41149(12) 0.00987(5) -0.0047(4) 0.0696(15) Uani 1 1 d D . . . .
H41A H 0.3918 0.0127 -0.0372 0.084 Uiso 1 1 calc R U . . .
H41B H 0.4271 0.0186 -0.0417 0.084 Uiso 1 1 calc R U . . .
C42 C 0.41869(5) -0.01583(4) -0.0077(5) 0.0814(18) Uani 1 1 d D . . . .
C43 C 0.4024(3) -0.05147(6) 0.0172(7) 0.151(9) Uiso 0.4 1 d D . P N 1
H43A H 0.3853 -0.0620 0.0105 0.226 Uiso 0.4 1 calc R U P N 1
H43B H 0.4082 -0.0503 0.0876 0.226 Uiso 0.4 1 calc R U P N 1
H43C H 0.4195 -0.0574 -0.0214 0.226 Uiso 0.4 1 calc R U P N 1
C44 C 0.39983(18) -0.05347(5) -0.0190(6) 0.0650(19) Uiso 0.6 1 d D . P N 2
H44A H 0.3808 -0.0618 -0.0281 0.097 Uiso 0.6 1 calc R U P N 2
H44B H 0.4088 -0.0578 0.0450 0.097 Uiso 0.6 1 calc R U P N 2
H44C H 0.4137 -0.0574 -0.0732 0.097 Uiso 0.6 1 calc R U P N 2
C45 C 0.30955(8) 0.02990(7) 0.1804(3) 0.0825(19) Uani 1 1 d D . . . .
H45A H 0.2994 0.0158 0.2050 0.099 Uiso 1 1 calc R U . . .
H45B H 0.3171 0.0386 0.2388 0.099 Uiso 1 1 calc R U . . .
C46 C 0.28702(6) 0.04466(5) 0.12378(14) 0.0869(19) Uani 1 1 d D . . . .
C47 C 0.25247(10) 0.07369(8) 0.1656(6) 0.073(3) Uiso 0.5 1 d D . P O 2
H47A H 0.2451 0.0825 0.2230 0.109 Uiso 0.5 1 calc R U P O 2
H47B H 0.2356 0.0654 0.1346 0.109 Uiso 0.5 1 calc R U P O 2
H47C H 0.2614 0.0843 0.1169 0.109 Uiso 0.5 1 calc R U P O 2
C48 C 0.25289(11) 0.07518(8) 0.1202(4) 0.080(3) Uiso 0.5 1 d D . P P 1
H48A H 0.2422 0.0859 0.1645 0.119 Uiso 0.5 1 calc R U P P 1
H48B H 0.2382 0.0659 0.0831 0.119 Uiso 0.5 1 calc R U P P 1
H48C H 0.2653 0.0840 0.0733 0.119 Uiso 0.5 1 calc R U P P 1
C49 C 0.43691(8) -0.01701(6) 0.3003(4) 0.0812(19) Uani 1 1 d D . . . .
H49A H 0.4465 -0.0101 0.2408 0.097 Uiso 1 1 calc R U . . .
H49B H 0.4324 -0.0044 0.3478 0.097 Uiso 1 1 calc R U . . .
C50 C 0.45888(6) -0.03374(4) 0.3486(3) 0.0684(16) Uani 1 1 d D . . . .
C51 C 0.50195(9) -0.03632(8) 0.4561(4) 0.112(2) Uani 1 1 d D . . . .
H51A H 0.5148 -0.0262 0.4964 0.168 Uiso 1 1 calc R U . . .
H51B H 0.5143 -0.0442 0.4060 0.168 Uiso 1 1 calc R U . . .
H51C H 0.4923 -0.0478 0.4993 0.168 Uiso 1 1 calc R U . . .
C52 C 0.32834(9) -0.04919(11) 0.2165(2) 0.0823(19) Uani 1 1 d D . . . .
H52A H 0.3479 -0.0564 0.1993 0.099 Uiso 1 1 calc R U . . .
H52B H 0.3174 -0.0599 0.2612 0.099 Uiso 1 1 calc R U . . .
C53 C 0.31012(7) -0.04565(4) 0.12190(16) 0.089(2) Uani 1 1 d D . . . .
C54 C 0.27374(10) -0.02060(13) 0.0441(3) 0.122(3) Uani 1 1 d D . . Q 1
H54A H 0.2619 -0.0069 0.0612 0.182 Uiso 1 1 calc R U . Q 1
H54B H 0.2601 -0.0333 0.0270 0.182 Uiso 1 1 calc R U . Q 1
H54C H 0.2868 -0.0171 -0.0130 0.182 Uiso 1 1 calc R U . Q 1
C56 C 0.40864(11) -0.06547(9) 0.56266(17) 0.091(2) Uani 1 1 d D . . . .
H56A H 0.3879 -0.0715 0.5700 0.109 Uiso 1 1 calc R U . R 1
H56B H 0.4192 -0.0749 0.5120 0.109 Uiso 1 1 calc R U . R 1
C57 C 0.41422(7) -0.06659(9) 0.67419(19) 0.097(6) Uiso 0.3 1 d D . P S 2
C58 C 0.4364(6) -0.0585(3) 0.8063(3) 0.131(9) Uiso 0.3 1 d D . P S 2
H58A H 0.4536 -0.0514 0.8401 0.196 Uiso 0.3 1 calc R U P S 2
H58B H 0.4363 -0.0752 0.8196 0.196 Uiso 0.3 1 calc R U P S 2
H58C H 0.4176 -0.0517 0.8311 0.196 Uiso 0.3 1 calc R U P S 2
C59 C 0.42515(6) -0.06685(11) 0.66182(19) 0.098(3) Uiso 0.7 1 d D . P S 1
C60 C 0.46947(15) -0.0616(2) 0.7558(3) 0.141(4) Uiso 0.7 1 d D . P S 1
H60A H 0.4906 -0.0569 0.7477 0.212 Uiso 0.7 1 calc R U P S 1
H60B H 0.4687 -0.0774 0.7820 0.212 Uiso 0.7 1 calc R U P S 1
H60C H 0.4594 -0.0511 0.8024 0.212 Uiso 0.7 1 calc R U P S 1
C61 C 0.30546(8) -0.02127(8) 0.5179(3) 0.0702(16) Uani 1 1 d D . . . .
H61A H 0.2944 -0.0208 0.5820 0.084 Uiso 1 1 calc R U . . .
H61B H 0.3117 -0.0053 0.5017 0.084 Uiso 1 1 calc R U . . .
C62 C 0.28426(7) -0.02985(4) 0.4371(2) 0.0844(19) Uani 1 1 d D . . . .
C63 C 0.24296(9) -0.01944(11) 0.3356(3) 0.097(2) Uani 1 1 d D . . . .
H63A H 0.2308 -0.0059 0.3183 0.145 Uiso 1 1 calc R U . . .
H63B H 0.2299 -0.0315 0.3637 0.145 Uiso 1 1 calc R U . . .
H63C H 0.2529 -0.0254 0.2756 0.145 Uiso 1 1 calc R U . . .
O1 O 0.46547(7) 0.01617(11) 0.8184(2) 0.120(2) Uiso 0.7 1 d D . P C 1
O2 O 0.49433(8) 0.0126(2) 0.6950(7) 0.317(10) Uiso 0.7 1 d D . P C 1
O3 O 0.4628(3) 0.02942(18) 0.8034(2) 0.085(4) Uiso 0.3 1 d D . P C 2
O4 O 0.47123(10) 0.03841(5) 0.6474(3) 0.108(5) Uiso 0.3 1 d D . P C 2
O5 O 0.33822(7) -0.05192(3) 0.8347(3) 0.1035(17) Uani 1 1 d D . . . .
O6 O 0.29430(6) -0.03562(7) 0.7882(4) 0.1017(16) Uani 1 1 d D . . . .
O7 O 0.40851(9) 0.10989(5) 0.8575(15) 0.214(7) Uiso 0.5 1 d D . P F 2
O8 O 0.45590(6) 0.09956(8) 0.8403(4) 0.132(2) Uani 1 1 d D . . . .
O9 O 0.28449(7) 0.05428(10) 0.5354(2) 0.156(3) Uani 1 1 d D . . . .
O10 O 0.32886(9) 0.03774(7) 0.5464(4) 0.0911(19) Uiso 0.6 1 d D . P T 2
O11 O 0.33312(8) 0.05664(15) 0.5388(4) 0.109(4) Uiso 0.4 1 d D . P T 1
O12 O 0.48459(6) 0.09499(5) 0.4473(2) 0.0928(13) Uani 1 1 d D . . . .
O13 O 0.46999(11) 0.12948(4) 0.5047(3) 0.0961(15) Uani 1 1 d D . . . .
O14 O 0.30396(7) 0.15419(6) 0.7305(3) 0.0779(19) Uiso 0.5 1 d D . P J 2
O15 O 0.29075(10) 0.11865(7) 0.7108(5) 0.096(2) Uiso 0.5 1 d D . P J 2
O16 O 0.31349(8) 0.15251(6) 0.7784(3) 0.105(3) Uiso 0.5 1 d D . P J 1
O17 O 0.29981(12) 0.11696(6) 0.7471(6) 0.106(3) Uiso 0.5 1 d D . P J 1
O18 O 0.46500(5) 0.14311(7) 0.20351(18) 0.1083(16) Uani 1 1 d D . . . .
O19 O 0.42362(9) 0.15387(6) 0.1189(2) 0.0977(15) Uani 1 1 d D . . . .
O20 O 0.27091(6) 0.10092(6) 0.4363(3) 0.1296(19) Uani 1 1 d D . . . .
O21 O 0.29019(13) 0.13691(5) 0.4185(5) 0.142(2) Uani 1 1 d D . . . .
O22 O 0.47839(10) 0.03960(6) 0.2052(3) 0.123(2) Uani 1 1 d D . . . .
O23 O 0.46843(7) 0.05459(7) 0.0544(3) 0.1043(15) Uani 1 1 d D . . . .
O24 O 0.35398(8) 0.13465(5) -0.0035(5) 0.083(2) Uiso 0.5 1 d D . P M 2
O25 O 0.30615(7) 0.12376(12) -0.0009(6) 0.084(2) Uiso 0.5 1 d D . P M 2
O26 O 0.35609(8) 0.13274(4) 0.0318(4) 0.0527(13) Uiso 0.5 1 d D . P M 1
O27 O 0.30738(7) 0.12401(12) 0.0474(6) 0.097(2) Uiso 0.5 1 d D . P M 1
O28 O 0.39401(6) -0.02857(3) -0.0203(3) 0.0767(12) Uani 1 1 d D . . . .
O29 O 0.44365(6) -0.02369(7) -0.0014(4) 0.1210(18) Uani 1 1 d D . . . .
O30 O 0.27524(8) 0.05706(6) 0.1987(3) 0.103(3) Uiso 0.5 1 d D . P O 2
O31 O 0.27756(19) 0.03708(14) 0.0464(3) 0.222(8) Uiso 0.5 1 d D . P O 2
O32 O 0.27214(8) 0.05993(5) 0.1795(3) 0.0696(17) Uiso 0.5 1 d D . P P 1
O33 O 0.28581(16) 0.04645(11) 0.0341(2) 0.0679(17) Uiso 0.5 1 d D . P O 1
O34 O 0.47878(6) -0.02249(5) 0.4062(2) 0.0910(14) Uani 1 1 d D . . . .
O35 O 0.45724(9) -0.05435(4) 0.3427(3) 0.0866(14) Uani 1 1 d D . . . .
O36 O 0.29234(7) -0.02723(5) 0.1295(2) 0.1069(16) Uani 1 1 d D . . . .
O37 O 0.3173(2) -0.05085(15) 0.0385(2) 0.125(3) Uiso 0.5 1 d D . P U 1
O38 O 0.3095(2) -0.06109(7) 0.0618(3) 0.115(3) Uiso 0.5 1 d D . P U 2
O39 O 0.43878(9) -0.05455(9) 0.6981(2) 0.101(4) Uiso 0.3 1 d D . P S 2
O40 O 0.39642(10) -0.07387(13) 0.7340(3) 0.090(4) Uiso 0.3 1 d D . P S 2
O41 O 0.45410(6) -0.06076(10) 0.6585(3) 0.0993(18) Uiso 0.7 1 d D . P S 1
O42 O 0.41211(11) -0.07303(10) 0.7358(2) 0.1004(18) Uiso 0.7 1 d D . P S 1
O43 O 0.26592(6) -0.01283(5) 0.4096(3) 0.0888(13) Uani 1 1 d D . . . .
O44 O 0.28287(9) -0.04956(4) 0.4091(3) 0.0875(13) Uani 1 1 d D . . . .
C64 C 0.3872(3) 0.02515(8) 0.4708(4) 0.085(4) Uiso 0.4 1 d D . P V 1
H76 H 0.3891 0.0308 0.5394 0.128 Uiso 0.4 1 calc R U P V 1
H77 H 0.4054 0.0165 0.4525 0.128 Uiso 0.4 1 calc R U P V 1
H78 H 0.3696 0.0150 0.4659 0.128 Uiso 0.4 1 calc R U P V 1
C65 C 0.40373(17) 0.03095(10) 0.4738(4) 0.088(6) Uiso 0.3 1 d D . P V 2
H70 H 0.4187 0.0395 0.5126 0.132 Uiso 0.3 1 calc R U P V 2
H71 H 0.4137 0.0186 0.4365 0.132 Uiso 0.3 1 calc R U P V 2
H72 H 0.3887 0.0242 0.5189 0.132 Uiso 0.3 1 calc R U P V 2
C66 C 0.35441(8) 0.0346(4) 0.422(2) 0.087(8) Uiso 0.2 1 d D . P V 3
C67 C 0.4005(2) 0.05775(7) 0.4517(7) 0.031(6) Uiso 0.1 1 d D . P V 4
I1 I 0.38161(2) 0.05417(2) 0.37062(7) 0.1216(3) Uiso 0.7 1 d D . P . .
I2 I 0.40258(5) 0.03954(5) 0.4316(2) 0.1091(7) Uiso 0.2 1 d D . P V 3
I3 I 0.38474(10) 0.02552(5) 0.3890(3) 0.0948(12) Uiso 0.1 1 d D . P V 4
C68 C 0.48988(12) 0.05779(7) 0.6810(7) 0.096(6) Uiso 0.3 1 d D . P C 2
H64 H 0.4976 0.0662 0.6230 0.144 Uiso 0.3 1 calc R U P C 2
H65 H 0.5068 0.0519 0.7205 0.144 Uiso 0.3 1 calc R U P C 2
H66 H 0.4777 0.0682 0.7221 0.144 Uiso 0.3 1 calc R U P C 2
O45 O 0.40890(7) 0.10948(4) 0.8796(4) 0.0548(13) Uiso 0.5 1 d D . P E 1

loop_
_atom_site_aniso_label
_atom_site_aniso_U_11
_atom_site_aniso_U_22
_atom_site_aniso_U_33
_atom_site_aniso_U_23
_atom_site_aniso_U_13
_atom_site_aniso_U_12
Pd1 0.05811(18) 0.04281(15) 0.0750(2) 0.00110(15) 0.00485(16) -0.00258(13)
Pd2 0.0680(2) 0.04633(16) 0.06530(18) -0.00005(15) 0.00566(16) -0.00402(14)
Pd3 0.0819(2) 0.04918(17) 0.0780(2) 0.00544(18) 0.02181(19) -0.00422(17)
Pd4 0.0843(2) 0.04463(16) 0.0860(2) -0.00093(18) 0.02438(19) -0.00221(16)
Pd5 0.0689(2) 0.04661(16) 0.0908(2) -0.01505(17) 0.02034(19) -0.01066(15)
Pd6 0.06149(19) 0.04616(16) 0.0748(2) -0.00524(16) 0.00284(17) -0.00870(14)
Pd7 0.05330(17) 0.04776(16) 0.0796(2) 0.00701(16) -0.00277(17) -0.00244(14)
Pd8 0.05510(18) 0.04829(16) 0.0773(2) 0.00353(16) 0.00403(17) -0.00120(14)
S1 0.0593(7) 0.0659(6) 0.0843(8) -0.0074(6) -0.0063(6) 0.0033(5)
S2 0.0583(6) 0.0532(5) 0.0803(7) -0.0100(5) 0.0032(6) 0.0021(5)
S3 0.0772(8) 0.0590(6) 0.0769(7) 0.0068(6) 0.0107(6) -0.0104(6)
S4 0.0839(8) 0.0532(6) 0.0751(7) 0.0028(5) 0.0212(6) -0.0049(6)
S5 0.0879(8) 0.0564(6) 0.0906(8) 0.0127(6) 0.0259(7) -0.0083(6)
S6 0.0850(9) 0.0818(8) 0.1006(9) 0.0307(7) 0.0299(7) 0.0057(7)
S7 0.0788(8) 0.0634(6) 0.0811(7) -0.0192(6) 0.0201(6) -0.0131(6)
S8 0.0893(9) 0.0505(6) 0.1026(9) -0.0072(6) 0.0258(8) 0.0003(6)
S9 0.0691(7) 0.0605(6) 0.0962(8) -0.0241(6) 0.0237(6) -0.0203(5)
S10 0.0685(7) 0.0488(5) 0.1050(9) -0.0151(6) 0.0205(7) -0.0101(5)
S11 0.0596(6) 0.0536(5) 0.0823(7) 0.0064(5) -0.0082(6) -0.0094(5)
S12 0.0636(6) 0.0424(5) 0.0903(8) 0.0005(5) -0.0150(6) -0.0056(5)
S13 0.0545(6) 0.0578(6) 0.0821(7) 0.0090(5) 0.0018(6) 0.0064(5)
S14 0.0540(6) 0.0569(6) 0.0919(8) 0.0104(6) -0.0013(6) -0.0027(5)
S15 0.0574(6) 0.0582(6) 0.0733(6) 0.0042(5) 0.0076(5) 0.0021(5)
S16 0.0629(6) 0.0498(5) 0.0740(6) -0.0033(5) 0.0103(5) -0.0062(5)
C1 0.078(4) 0.129(5) 0.165(7) -0.030(5) 0.019(4) -0.038(3)
C5 0.055(2) 0.051(2) 0.092(3) 0.000(2) -0.011(2) -0.0042(19)
C6 0.080(3) 0.048(2) 0.096(4) -0.001(3) -0.001(3) -0.007(2)
C9 0.114(5) 0.090(4) 0.075(3) -0.007(3) 0.009(3) -0.031(3)
C10 0.074(3) 0.095(4) 0.099(4) -0.012(3) 0.010(3) -0.010(3)
C13 0.083(4) 0.071(3) 0.131(5) 0.009(3) 0.025(4) 0.007(3)
C14 0.095(5) 0.193(7) 0.108(5) 0.047(5) -0.009(4) 0.019(5)
C15 0.160(7) 0.164(6) 0.145(5) -0.081(4) 0.050(5) -0.073(5)
C17 0.080(3) 0.081(3) 0.127(4) 0.025(3) 0.039(3) 0.009(3)
C18 0.089(4) 0.066(3) 0.096(3) 0.026(3) 0.016(3) -0.011(3)
C19 0.084(4) 0.094(4) 0.106(4) 0.028(3) 0.032(3) 0.017(3)
C20 0.117(5) 0.081(3) 0.093(4) 0.025(3) 0.015(4) -0.005(3)
C25 0.086(3) 0.052(2) 0.097(3) -0.014(2) 0.011(3) -0.017(2)
C26 0.085(4) 0.072(3) 0.110(4) -0.007(3) 0.019(3) 0.003(3)
C29 0.070(3) 0.114(4) 0.116(4) -0.006(4) 0.035(3) 0.024(3)
C30 0.099(4) 0.089(4) 0.090(4) -0.010(3) 0.008(4) 0.011(3)
C31 0.109(5) 0.218(10) 0.213(9) -0.004(8) 0.078(5) 0.033(6)
C32 0.051(3) 0.103(4) 0.130(5) -0.035(3) 0.016(3) -0.023(3)
C33 0.080(4) 0.083(4) 0.151(6) -0.017(4) 0.006(4) 0.003(3)
C36 0.058(3) 0.074(3) 0.112(4) 0.004(3) 0.005(3) 0.009(2)
C41 0.065(3) 0.075(3) 0.068(2) 0.021(2) 0.003(2) 0.000(2)
C42 0.063(3) 0.082(3) 0.100(4) -0.008(3) -0.006(3) 0.010(3)
C45 0.064(3) 0.062(3) 0.121(4) 0.011(3) -0.013(3) -0.009(2)
C46 0.060(3) 0.087(3) 0.114(4) -0.037(3) 0.011(3) -0.009(3)
C49 0.063(3) 0.067(3) 0.114(4) 0.011(3) 0.001(3) 0.004(2)
C50 0.045(2) 0.056(2) 0.104(4) 0.003(2) 0.005(2) 0.0068(19)
C51 0.090(4) 0.103(4) 0.143(5) 0.053(3) -0.033(4) -0.010(3)
C52 0.055(3) 0.104(4) 0.088(3) 0.004(3) -0.007(3) 0.008(3)
C53 0.060(3) 0.086(3) 0.120(4) -0.028(3) 0.017(3) -0.007(3)
C54 0.103(5) 0.166(6) 0.096(4) 0.015(4) -0.046(3) 0.000(5)
C56 0.104(4) 0.050(2) 0.120(4) -0.010(3) -0.022(4) 0.003(3)
C61 0.064(3) 0.063(2) 0.084(3) -0.013(2) 0.004(2) 0.002(2)
C62 0.062(3) 0.083(3) 0.108(4) -0.017(3) 0.007(3) 0.002(3)
C63 0.070(3) 0.123(5) 0.098(4) -0.026(3) 0.005(3) -0.019(3)
O5 0.109(3) 0.063(2) 0.139(4) 0.000(2) -0.025(3) -0.012(2)
O6 0.074(2) 0.078(2) 0.154(4) -0.012(3) -0.006(3) -0.0226(19)
O8 0.092(3) 0.108(3) 0.197(5) 0.011(3) 0.017(4) -0.033(2)
O9 0.096(4) 0.207(6) 0.164(5) -0.029(5) -0.015(4) -0.024(4)
O12 0.080(2) 0.0718(19) 0.126(3) 0.031(2) 0.034(2) 0.0143(18)
O13 0.109(3) 0.072(2) 0.108(3) -0.009(2) 0.027(2) -0.023(2)
O18 0.076(2) 0.108(3) 0.141(3) 0.037(3) 0.031(2) 0.027(2)
O19 0.125(3) 0.073(2) 0.096(3) 0.003(2) -0.022(3) -0.023(2)
O20 0.089(3) 0.128(3) 0.172(4) -0.012(3) 0.062(3) -0.009(3)
O21 0.139(4) 0.096(3) 0.191(5) -0.023(3) 0.062(4) 0.018(3)
O22 0.103(3) 0.143(4) 0.124(3) -0.020(3) -0.018(3) -0.011(3)
O23 0.098(3) 0.110(3) 0.105(3) 0.014(2) 0.038(2) 0.031(2)
O28 0.096(2) 0.0497(15) 0.084(2) -0.0066(16) -0.002(2) 0.0172(16)
O29 0.092(3) 0.104(3) 0.167(4) 0.000(3) -0.038(3) 0.040(2)
O34 0.070(2) 0.084(2) 0.119(3) 0.003(2) -0.022(2) -0.0068(19)
O35 0.061(2) 0.079(2) 0.120(3) 0.008(2) -0.008(2) 0.0131(17)
O36 0.109(3) 0.103(3) 0.109(3) 0.016(2) -0.043(2) 0.006(2)
O43 0.058(2) 0.0722(19) 0.136(3) -0.017(2) -0.002(2) -0.0001(18)
O44 0.067(2) 0.073(2) 0.122(3) -0.011(2) 0.005(2) -0.0163(18)

loop_
_atom_type_symbol
_atom_type_description
_atom_type_scat_dispersion_real
_atom_type_scat_dispersion_imag
_atom_type_scat_source
Pd Pd -0.9988 1.0072 'International Tables Vol C Tables 4.2.6.8 and 6.1.1.4'
S S 0.1246 0.1234 'International Tables Vol C Tables 4.2.6.8 and 6.1.1.4'
C C 0.0033 0.0016 'International Tables Vol C Tables 4.2.6.8 and 6.1.1.4'
O O 0.0106 0.0060 'International Tables Vol C Tables 4.2.6.8 and 6.1.1.4'
H H 0.0000 0.0000 'International Tables Vol C Tables 4.2.6.8 and 6.1.1.4'
I I -0.4742 1.8119 'International Tables Vol C Tables 4.2.6.8 and 6.1.1.4'

loop_
_geom_angle_atom_site_label_1
_geom_angle_atom_site_label_2
_geom_angle_atom_site_label_3
_geom_angle
_geom_angle_site_symmetry_3
S1 Pd1 S16 175.42(5) .
S1 Pd1 S15 96.68(5) .
S16 Pd1 S15 83.24(5) .
S1 Pd1 S2 82.90(5) .
S16 Pd1 S2 97.75(5) .
S15 Pd1 S2 172.93(5) .
S1 Pd1 Pd8 135.63(4) .
S16 Pd1 Pd8 46.72(3) .
S15 Pd1 Pd8 46.91(3) .
S2 Pd1 Pd8 129.80(4) .
S1 Pd1 Pd2 45.82(3) .
S16 Pd1 Pd2 137.01(3) .
S15 Pd1 Pd2 129.63(3) .
S2 Pd1 Pd2 46.12(3) .
Pd8 Pd1 Pd2 132.805(16) .
S1 Pd2 S4 176.42(5) .
S1 Pd2 S3 97.29(5) .
S4 Pd2 S3 82.51(5) .
S1 Pd2 S2 83.22(5) .
S4 Pd2 S2 97.45(5) .
S3 Pd2 S2 172.46(5) .
S1 Pd2 Pd1 45.80(4) .
S4 Pd2 Pd1 136.56(4) .
S3 Pd2 Pd1 129.72(4) .
S2 Pd2 Pd1 46.52(3) .
S4 Pd3 S5 171.96(5) .
S4 Pd3 S3 82.45(5) .
S5 Pd3 S3 97.80(5) .
S4 Pd3 S6 98.45(6) .
S5 Pd3 S6 82.38(6) .
S3 Pd3 S6 172.27(6) .
S5 Pd4 S8 175.23(5) .
S5 Pd4 S7 97.49(5) .
S8 Pd4 S7 82.42(6) .
S5 Pd4 S6 82.42(6) .
S8 Pd4 S6 98.39(6) .
S7 Pd4 S6 171.30(5) .
S5 Pd4 Pd5 136.52(4) .
S8 Pd4 Pd5 45.90(4) .
S7 Pd4 Pd5 46.56(4) .
S6 Pd4 Pd5 129.06(4) .
S8 Pd5 S9 177.24(5) .
S8 Pd5 S10 97.49(5) .
S9 Pd5 S10 83.08(5) .
S8 Pd5 S7 82.44(5) .
S9 Pd5 S7 97.31(5) .
S10 Pd5 S7 173.06(5) .
S8 Pd5 Pd6 135.64(4) .
S9 Pd5 Pd6 46.24(3) .
S10 Pd5 Pd6 46.05(3) .
S7 Pd5 Pd6 130.40(4) .
S8 Pd5 Pd4 46.21(4) .
S9 Pd5 Pd4 135.04(4) .
S10 Pd5 Pd4 129.68(4) .
S7 Pd5 Pd4 46.28(4) .
Pd6 Pd5 Pd4 131.923(16) .
S11 Pd6 S10 174.11(6) .
S11 Pd6 S12 82.78(4) .
S10 Pd6 S12 95.95(5) .
S11 Pd6 S9 98.47(5) .
S10 Pd6 S9 83.09(5) .
S12 Pd6 S9 176.92(5) .
S11 Pd6 Pd5 131.80(4) .
S10 Pd6 Pd5 46.33(4) .
S12 Pd6 Pd5 134.70(4) .
S9 Pd6 Pd5 45.96(4) .
S13 Pd7 S11 97.71(5) .
S13 Pd7 S12 172.41(5) .
S11 Pd7 S12 82.54(5) .
S13 Pd7 S14 82.04(5) .
S11 Pd7 S14 173.29(5) .
S12 Pd7 S14 98.60(5) .
S13 Pd7 I3 84.42(8) .
S11 Pd7 I3 86.86(8) .
S12 Pd7 I3 103.16(8) .
S14 Pd7 I3 86.44(9) .
S13 Pd8 S16 174.79(5) .
S13 Pd8 S15 97.93(5) .
S16 Pd8 S15 83.38(5) .
S13 Pd8 S14 82.06(5) .
S16 Pd8 S14 97.64(5) .
S15 Pd8 S14 168.86(5) .
S13 Pd8 Pd1 136.90(4) .
S16 Pd8 Pd1 46.89(3) .
S15 Pd8 Pd1 46.91(3) .
S14 Pd8 Pd1 127.23(4) .
C1 S1 Pd1 107.89(14) .
C1 S1 Pd2 111.87(13) .
Pd1 S1 Pd2 88.38(5) .
C5 S2 Pd2 107.51(14) .
C5 S2 Pd1 103.73(13) .
Pd2 S2 Pd1 87.36(4) .
C9 S3 Pd2 106.11(16) .
C9 S3 Pd3 103.92(15) .
Pd2 S3 Pd3 89.39(5) .
C13 S4 Pd3 109.39(15) .
C13 S4 Pd2 112.21(17) .
Pd3 S4 Pd2 89.95(5) .
C17 S5 Pd4 110.74(16) .
C17 S5 Pd3 107.17(14) .
Pd4 S5 Pd3 89.54(6) .
C20 S6 Pd3 105.29(14) .
C20 S6 Pd4 105.38(14) .
Pd3 S6 Pd4 88.92(6) .
C25 S7 Pd4 106.10(14) .
C25 S7 Pd5 104.02(14) .
Pd4 S7 Pd5 87.16(5) .
C29 S8 Pd5 106.87(16) .
C29 S8 Pd4 110.86(16) .
Pd5 S8 Pd4 87.89(5) .
C32 S9 Pd5 107.74(15) .
C32 S9 Pd6 108.30(14) .
Pd5 S9 Pd6 87.81(5) .
C36 S10 Pd6 103.65(13) .
C36 S10 Pd5 107.74(13) .
Pd6 S10 Pd5 87.62(5) .
C41 S11 Pd6 104.35(15) .
C41 S11 Pd7 104.60(15) .
Pd6 S11 Pd7 89.17(5) .
C45 S12 Pd6 107.43(13) .
C45 S12 Pd7 107.55(14) .
Pd6 S12 Pd7 88.87(5) .
C49 S13 Pd7 108.27(13) .
C49 S13 Pd8 109.48(17) .
Pd7 S13 Pd8 90.87(5) .
C52 S14 Pd8 102.84(15) .
C52 S14 Pd7 106.36(14) .
Pd8 S14 Pd7 89.92(5) .
C56 S15 Pd8 106.53(13) .
C56 S15 Pd1 105.10(13) .
Pd8 S15 Pd1 86.18(5) .
C61 S16 Pd8 110.22(13) .
C61 S16 Pd1 108.50(14) .
Pd8 S16 Pd1 86.39(5) .
C2 C1 S1 113.2(3) .
C4 C1 S1 111.6(3) .
O2 C2 O1 111.9(6) .
O2 C2 C1 126.7(5) .
O1 C2 C1 118.7(3) .
O1 C3 C3 103.2(8) 2_655
O4 C4 O3 118.7(6) .
O4 C4 C1 115.6(3) .
O3 C4 C1 125.6(6) .
C6 C5 S2 108.6(3) .
O6 C6 O5 126.0(3) .
O6 C6 C5 123.1(3) .
O5 C6 C5 110.7(3) .
C10 C9 S3 110.3(4) .
O8 C10 O45 123.6(3) .
O8 C10 O7 120.5(4) .
O8 C10 C9 127.1(4) .
O45 C10 C9 109.1(3) .
O7 C10 C9 109.6(3) .
C14 C13 S4 120.0(4) .
O11 C14 O9 116.4(4) .
O10 C14 O9 118.9(4) .
O11 C14 C13 111.8(4) .
O10 C14 C13 128.0(4) .
O9 C14 C13 111.6(3) .
C18 C17 S5 111.2(3) .
O13 C18 O12 124.5(3) .
O13 C18 C17 125.3(4) .
O12 C18 C17 109.1(2) .
C21 C20 S6 105.0(3) .
C23 C20 S6 113.4(3) .
O15 C21 O14 116.6(4) .
O15 C21 C20 133.1(4) .
O14 C21 C20 106.0(3) .
O17 C23 O16 118.9(4) .
O17 C23 C20 126.6(4) .
O16 C23 C20 113.4(3) .
C26 C25 S7 111.6(3) .
O19 C26 O18 124.8(3) .
O19 C26 C25 123.7(3) .
O18 C26 C25 111.5(3) .
C30 C29 S8 115.0(3) .
O21 C30 O20 126.1(4) .
O21 C30 C29 120.7(4) .
O20 C30 C29 113.1(3) .
C33 C32 S9 111.4(3) .
O23 C33 O22 128.0(4) .
O23 C33 C32 122.8(4) .
O22 C33 C32 109.1(4) .
C39 C36 S10 98.7(4) .
C37 C36 S10 119.6(5) .
O25 C37 O24 121.4(4) .
O25 C37 C36 121.9(5) .
O24 C37 C36 112.9(3) .
O27 C39 O26 123.4(4) .
O27 C39 C36 126.9(4) .
O26 C39 C36 109.6(3) .
C42 C41 S11 109.7(4) .
O29 C42 O28 123.9(3) .
O29 C42 C41 124.2(3) .
O28 C42 C41 111.8(3) .
C46 C45 S12 110.9(3) .
O33 C46 O32 118.7(4) .
O31 C46 O30 134.9(5) .
O31 C46 C45 117.2(5) .
O33 C46 C45 125.1(4) .
O32 C46 C45 114.7(3) .
O30 C46 C45 100.5(3) .
C50 C49 S13 112.7(2) .
O35 C50 O34 124.1(3) .
O35 C50 C49 124.6(3) .
O34 C50 C49 111.0(2) .
C53 C52 S14 112.2(4) .
O37 C53 O36 115.3(4) .
O38 C53 O36 129.2(5) .
O37 C53 C52 127.2(5) .
O38 C53 C52 118.2(5) .
O36 C53 C52 111.1(3) .
C57 C56 S15 109.0(3) .
C59 C56 S15 108.1(4) .
O40 C57 O39 124.0(4) .
O40 C57 C56 124.4(4) .
O39 C57 C56 110.4(3) .
O42 C59 O41 124.7(3) .
O42 C59 C56 120.4(3) .
O41 C59 C56 114.9(3) .
C62 C61 S16 114.0(3) .
O44 C62 O43 125.7(3) .
O44 C62 C61 124.4(3) .
O43 C62 C61 109.6(3) .
C2 O1 C3 111.1(4) .
C2 O2 O2 99.1(10) 2_655
C4 O4 C68 121.4(5) .
C6 O5 C8 124.1(5) .
C6 O5 C7 110.2(3) .
C10 O7 C12 138.7(7) .
C14 O9 C15 119.4(5) .
C18 O12 C19 118.0(3) .
C21 O14 C22 111.6(6) .
C23 O16 C24 117.5(5) .
C26 O18 C28 124.5(3) .
C26 O18 C27 103.1(4) .
C30 O20 C31 116.0(4) .
C33 O22 C34 112.4(4) .
C33 O23 C35 112.6(5) .
C37 O24 C38 111.6(4) .
C39 O26 C40 119.8(5) .
C42 O28 C44 113.5(4) .
C42 O28 C43 104.3(5) .
C46 O30 C47 113.2(4) .
C46 O32 C48 112.6(3) .
C50 O34 C51 117.4(3) .
C53 O36 C54 119.0(3) .
C57 O39 C58 95.5(9) .
C59 O41 C60 114.0(4) .
C62 O43 C63 114.7(3) .
I1 C66 I2 43.39(16) .
I1 C67 I3 51.1(2) .
C67 I1 I3 89.0(2) .
I2 I1 C66 81.5(6) .
I1 I2 C66 55.1(7) .
I1 I3 C67 39.9(2) .
I1 I3 Pd7 111.9(2) .
C67 I3 Pd7 146.0(3) .
C10 O45 C11 112.0(4) .

loop_
_geom_bond_atom_site_label_1
_geom_bond_atom_site_label_2
_geom_bond_distance
_geom_bond_site_symmetry_2
Pd1 S1 2.3173(14) .
Pd1 S16 2.3253(13) .
Pd1 S15 2.3268(13) .
Pd1 S2 2.3467(13) .
Pd1 Pd8 3.1791(6) .
Pd1 Pd2 3.2308(5) .
Pd2 S1 2.3178(14) .
Pd2 S4 2.3213(14) .
Pd2 S3 2.3248(14) .
Pd2 S2 2.3313(13) .
Pd3 S4 2.3149(14) .
Pd3 S5 2.3257(15) .
Pd3 S3 2.3339(14) .
Pd3 S6 2.3369(17) .
Pd4 S5 2.3233(16) .
Pd4 S8 2.3331(17) .
Pd4 S7 2.3369(15) .
Pd4 S6 2.3378(17) .
Pd4 Pd5 3.2298(6) .
Pd5 S8 2.3210(16) .
Pd5 S9 2.3216(14) .
Pd5 S10 2.3365(15) .
Pd5 S7 2.3481(15) .
Pd5 Pd6 3.2274(5) .
Pd6 S11 2.3180(13) .
Pd6 S10 2.3255(13) .
Pd6 S12 2.3295(13) .
Pd6 S9 2.3325(13) .
Pd7 S13 2.3093(13) .
Pd7 S11 2.3288(13) .
Pd7 S12 2.3300(13) .
Pd7 S14 2.3344(14) .
Pd7 I3 3.158(4) .
Pd8 S13 2.3149(14) .
Pd8 S16 2.3190(13) .
Pd8 S15 2.3266(14) .
Pd8 S14 2.3280(14) .
S1 C1 1.817(4) .
S2 C5 1.787(5) .
S3 C9 1.812(6) .
S4 C13 1.776(6) .
S5 C17 1.806(4) .
S6 C20 1.765(6) .
S7 C25 1.802(5) .
S8 C29 1.781(5) .
S9 C32 1.842(4) .
S10 C36 1.869(6) .
S11 C41 1.739(5) .
S12 C45 1.832(4) .
S13 C49 1.762(4) .
S14 C52 1.817(6) .
S15 C56 1.813(5) .
S16 C61 1.771(4) .
C1 C2 1.519(4) .
C1 C4 1.522(5) .
C2 O2 1.206(5) .
C2 O1 1.331(4) .
C3 O1 1.465(5) .
C3 C3 1.94(3) 2_655
C4 O4 1.208(5) .
C4 O3 1.335(4) .
C5 C6 1.518(4) .
C6 O6 1.200(4) .
C6 O5 1.327(3) .
C7 O5 1.467(5) .
C8 O5 1.458(5) .
C9 C10 1.510(4) .
C10 O8 1.199(4) .
C10 O45 1.326(4) .
C10 O7 1.332(4) .
C11 O45 1.458(4) .
C12 O7 1.463(4) .
C13 C14 1.513(4) .
C14 O11 1.205(5) .
C14 O10 1.208(5) .
C14 O9 1.337(4) .
C15 O9 1.464(4) .
C17 C18 1.516(5) .
C18 O13 1.197(3) .
C18 O12 1.328(4) .
C19 O12 1.454(5) .
C20 C21 1.517(4) .
C20 C23 1.520(4) .
C21 O15 1.204(5) .
C21 O14 1.326(4) .
C22 O14 1.462(5) .
C23 O17 1.206(5) .
C23 O16 1.330(4) .
C24 O16 1.463(5) .
C25 C26 1.516(4) .
C26 O19 1.204(4) .
C26 O18 1.330(3) .
C27 O18 1.465(4) .
C28 O18 1.464(5) .
C29 C30 1.518(5) .
C30 O21 1.204(4) .
C30 O20 1.334(4) .
C31 O20 1.462(5) .
C32 C33 1.520(5) .
C33 O23 1.191(7) .
C33 O22 1.306(6) .
C34 O22 1.469(6) .
C35 O23 1.471(6) .
C36 C39 1.516(4) .
C36 C37 1.521(4) .
C37 O25 1.204(4) .
C37 O24 1.333(4) .
C38 O24 1.469(5) .
C39 O27 1.203(4) .
C39 O26 1.327(4) .
C40 O26 1.470(4) .
C41 C42 1.521(4) .
C42 O29 1.200(4) .
C42 O28 1.330(3) .
C43 O28 1.465(5) .
C44 O28 1.463(4) .
C45 C46 1.518(4) .
C46 O31 1.202(5) .
C46 O33 1.208(3) .
C46 O32 1.332(4) .
C46 O30 1.340(4) .
C47 O30 1.464(5) .
C48 O32 1.463(5) .
C49 C50 1.518(4) .
C50 O35 1.198(3) .
C50 O34 1.341(4) .
C51 O34 1.465(5) .
C52 C53 1.518(4) .
C53 O37 1.201(5) .
C53 O38 1.203(4) .
C53 O36 1.329(4) .
C54 O36 1.462(5) .
C56 C57 1.517(3) .
C56 C59 1.520(4) .
C57 O40 1.202(5) .
C57 O39 1.332(5) .
C58 O39 1.473(5) .
C59 O42 1.203(5) .
C59 O41 1.332(4) .
C60 O41 1.474(5) .
C61 C62 1.518(4) .
C62 O44 1.202(3) .
C62 O43 1.330(4) .
C63 O43 1.472(5) .
O2 O2 1.55(2) 2_655
O4 C68 1.465(6) .
C64 I1 2.164(5) .
C65 I1 2.163(6) .
C66 I1 1.790(18) .
C66 I2 2.159(5) .
C67 I1 1.387(9) .
C67 I3 2.161(6) .
I1 I2 1.499(3) .
I1 I3 1.681(3) .
